data_4119172
loop_
_publ_author_name
'Gregory L. Adams'
'Patrick J. Carroll'
'Amos B. Smith'

_publ_section_title
;
 Access to the Akuammiline Family of Alkaloids: Total Synthesis of
 (+)-Scholarisine A
;
_journal_name_full 'Journal of the American Chemical Society'
_journal_page_first 519
_journal_page_last 528
_journal_paper_doi 10.1021/ja3111626
_journal_volume 135
_journal_year 2013
_chemical_absolute_configuration syn
_chemical_formula_sum 'C18 H20 N2 O2'
_chemical_formula_weight 296.36
_space_group_IT_number 19
_symmetry_cell_setting orthorhombic
_symmetry_Int_Tables_number 19
_symmetry_space_group_name_Hall 'P 2ac 2ab'
_symmetry_space_group_name_H-M 'P 21 21 21'
_atom_sites_solution_hydrogens geom
_atom_sites_solution_primary direct
_audit_creation_method SHELXL-97
_cell_angle_alpha 90.00
_cell_angle_beta 90.00
_cell_angle_gamma 90.00
_cell_formula_units_Z 8
_cell_length_a 11.2327(6)
_cell_length_b 12.5514(7)
_cell_length_c 20.9905(11)
_cell_measurement_temperature 143(1)
_cell_volume 2959.4(3)
_computing_data_collection 'Bruker APEX2'
_computing_data_reduction 'Bruker SAINT'
_computing_structure_refinement 'SHELXL-97 (Sheldrick, 2008)'
_computing_structure_solution 'SHELXS-97 (Sheldrick, 2008)'
_diffrn_ambient_temperature 143(1)
_diffrn_measured_fraction_theta_full 0.992
_diffrn_measured_fraction_theta_max 0.992
_diffrn_measurement_device 'CCD Area Detector'
_diffrn_measurement_device_type 'Bruker APEXII'
_diffrn_measurement_method 'phi and omega scans'
_diffrn_radiation_monochromator graphite
_diffrn_radiation_source 'sealed tube'
_diffrn_radiation_type MoK\a
_diffrn_radiation_wavelength 0.71073
_diffrn_reflns_av_R_equivalents 0.0300
_diffrn_reflns_av_sigmaI/netI 0.0163
_diffrn_reflns_limit_h_max 13
_diffrn_reflns_limit_h_min -13
_diffrn_reflns_limit_k_max 14
_diffrn_reflns_limit_k_min -14
_diffrn_reflns_limit_l_max 25
_diffrn_reflns_limit_l_min -24
_diffrn_reflns_number 38096
_diffrn_reflns_theta_full 25.07
_diffrn_reflns_theta_max 25.07
_diffrn_reflns_theta_min 1.94
_exptl_absorpt_coefficient_mu 0.087
_exptl_absorpt_correction_T_max 0.7452
_exptl_absorpt_correction_T_min 0.6908
_exptl_absorpt_correction_type multi-scan
_exptl_absorpt_process_details '(SADABS; Sheldrick, 2007)'
_exptl_crystal_density_diffrn 1.330
_exptl_crystal_F_000 1264
_exptl_crystal_size_max 0.40
_exptl_crystal_size_mid 0.30
_exptl_crystal_size_min 0.25
_refine_diff_density_max 0.647
_refine_diff_density_min -0.475
_refine_diff_density_rms 0.181
_refine_ls_extinction_method none
_refine_ls_goodness_of_fit_ref 1.116
_refine_ls_hydrogen_treatment constr
_refine_ls_matrix_type full
_refine_ls_number_parameters 409
_refine_ls_number_reflns 5206
_refine_ls_number_restraints 0
_refine_ls_restrained_S_all 1.116
_refine_ls_R_factor_all 0.0327
_refine_ls_R_factor_gt 0.0286
_refine_ls_shift/su_max 0.001
_refine_ls_shift/su_mean 0.000
_refine_ls_structure_factor_coef Fsqd
_refine_ls_weighting_details 'calc w=1/[\s^2^(Fo^2^)+(0.0532P)^2^+0.4813P] where P=(Fo^2^+2Fc^2^)/3'
_refine_ls_weighting_scheme calc
_refine_ls_wR_factor_gt 0.0790
_refine_ls_wR_factor_ref 0.0871
_reflns_number_gt 4993
_reflns_number_total 5206
_reflns_threshold_expression >2sigma(I)
_cod_data_source_file ja3111626_si_002.cif
_cod_data_source_block CMPD(-)-50
_cod_original_sg_symbol_H-M 'P 21 21 21 '
_cod_database_code 4119172

loop_
_symmetry_equiv_pos_as_xyz
'x, y, z'
'x+1/2, -y+1/2, -z'
'-x, y+1/2, -z+1/2'
'-x+1/2, -y, z+1/2'

loop_
_atom_site_label
_atom_site_type_symbol
_atom_site_fract_x
_atom_site_fract_y
_atom_site_fract_z
_atom_site_U_iso_or_equiv
_atom_site_adp_type
_atom_site_occupancy
_atom_site_symmetry_multiplicity
_atom_site_calc_flag
_atom_site_refinement_flags
_atom_site_disorder_assembly
_atom_site_disorder_group
C1 C 0.76186(13) 0.55748(12) 0.63726(7) 0.0232(3) Uani 1 1 d . . .
C2 C 0.83746(14) 0.53342(13) 0.68806(8) 0.0286(3) Uani 1 1 d . . .
H2 H 0.8247 0.5619 0.7284 0.038 Uiso 1 1 calc R . .
C3 C 0.93193(15) 0.46590(14) 0.67624(8) 0.0333(4) Uani 1 1 d . . .
H3 H 0.9841 0.4493 0.7092 0.044 Uiso 1 1 calc R . .
C4 C 0.95090(15) 0.42194(14) 0.61595(8) 0.0338(4) Uani 1 1 d . . .
H4 H 1.0153 0.3766 0.6096 0.045 Uiso 1 1 calc R . .
C5 C 0.87593(15) 0.44447(13) 0.56569(8) 0.0284(3) Uani 1 1 d . . .
H5 H 0.8888 0.4143 0.5258 0.038 Uiso 1 1 calc R . .
C6 C 0.77947(13) 0.51406(12) 0.57584(7) 0.0229(3) Uani 1 1 d . . .
C7 C 0.68436(13) 0.55427(12) 0.53687(7) 0.0213(3) Uani 1 1 d . . .
C8 C 0.61506(13) 0.61657(11) 0.57530(7) 0.0212(3) Uani 1 1 d . . .
C9 C 0.50140(13) 0.66965(12) 0.55558(7) 0.0230(3) Uani 1 1 d . . .
H9 H 0.4446 0.6680 0.5910 0.031 Uiso 1 1 calc R . .
C10 C 0.45174(13) 0.60571(12) 0.49955(7) 0.0241(3) Uani 1 1 d . . .
H10A H 0.4300 0.5348 0.5137 0.032 Uiso 1 1 calc R . .
H10B H 0.3809 0.6403 0.4831 0.032 Uiso 1 1 calc R . .
C11 C 0.54592(13) 0.59832(12) 0.44720(7) 0.0223(3) Uani 1 1 d . . .
H11 H 0.5090 0.5635 0.4104 0.030 Uiso 1 1 calc R . .
C12 C 0.64936(13) 0.52775(12) 0.46919(7) 0.0224(3) Uani 1 1 d . . .
H12 H 0.6194 0.4544 0.4697 0.030 Uiso 1 1 calc R . .
C13 C 0.74709(15) 0.53151(12) 0.41993(7) 0.0271(3) Uani 1 1 d . . .
H13A H 0.8149 0.4915 0.4357 0.036 Uiso 1 1 calc R . .
H13B H 0.7192 0.4967 0.3815 0.036 Uiso 1 1 calc R . .
C14 C 0.70549(13) 0.71592(12) 0.39298(7) 0.0225(3) Uani 1 1 d . . .
C15 C 0.58500(13) 0.71162(12) 0.42580(7) 0.0209(3) Uani 1 1 d . . .
C16 C 0.60900(13) 0.78769(12) 0.48408(7) 0.0217(3) Uani 1 1 d . . .
H16A H 0.6874 0.7717 0.5010 0.029 Uiso 1 1 calc R . .
H16B H 0.6107 0.8605 0.4686 0.029 Uiso 1 1 calc R . .
C17 C 0.49088(15) 0.76276(13) 0.38208(7) 0.0276(3) Uani 1 1 d . . .
H17A H 0.4162 0.7669 0.4052 0.037 Uiso 1 1 calc R . .
H17B H 0.5155 0.8350 0.3724 0.037 Uiso 1 1 calc R . .
C18 C 0.46931(17) 0.70405(15) 0.31960(8) 0.0367(4) Uani 1 1 d . . .
H18A H 0.5437 0.6941 0.2979 0.055 Uiso 1 1 calc R . .
H18B H 0.4166 0.7452 0.2933 0.055 Uiso 1 1 calc R . .
H18C H 0.4340 0.6359 0.3283 0.055 Uiso 1 1 calc R . .
N1 N 0.66182(11) 0.62077(10) 0.63566(6) 0.0230(3) Uani 1 1 d . . .
H1 H 0.6335 0.6568 0.6671 0.031 Uiso 1 1 calc R . .
N2 N 0.52331(11) 0.78154(10) 0.53620(6) 0.0235(3) Uani 1 1 d . . .
O1 O 0.78608(10) 0.63885(9) 0.40389(5) 0.0283(3) Uani 1 1 d . . .
O2 O 0.73881(10) 0.79270(9) 0.36333(5) 0.0313(3) Uani 1 1 d . . .
C1' C 0.30584(14) 0.48113(12) 0.85583(7) 0.0252(3) Uani 1 1 d . . .
C2' C 0.24796(16) 0.52665(13) 0.90784(8) 0.0316(4) Uani 1 1 d . . .
H2' H 0.2629 0.5031 0.9491 0.042 Uiso 1 1 calc R . .
C3' C 0.16813(17) 0.60737(14) 0.89632(9) 0.0383(4) Uani 1 1 d . . .
H3' H 0.1288 0.6390 0.9304 0.051 Uiso 1 1 calc R . .
C4' C 0.14482(18) 0.64288(14) 0.83446(9) 0.0396(4) Uani 1 1 d . . .
H4' H 0.0897 0.6971 0.8282 0.053 Uiso 1 1 calc R . .
C5' C 0.20191(16) 0.59916(13) 0.78244(8) 0.0327(4) Uani 1 1 d . . .
H5' H 0.1862 0.6237 0.7415 0.043 Uiso 1 1 calc R . .
C6' C 0.28426(14) 0.51679(12) 0.79273(7) 0.0250(3) Uani 1 1 d . . .
C7' C 0.36330(14) 0.45660(12) 0.75257(7) 0.0228(3) Uani 1 1 d . . .
C8' C 0.42611(13) 0.39031(12) 0.79145(7) 0.0219(3) Uani 1 1 d . . .
C9' C 0.52243(13) 0.31691(12) 0.76939(7) 0.0238(3) Uani 1 1 d . . .
H9' H 0.5838 0.3111 0.8024 0.032 Uiso 1 1 calc R . .
C10' C 0.57592(13) 0.36798(13) 0.70944(7) 0.0247(3) Uani 1 1 d . . .
H10C H 0.6098 0.4368 0.7200 0.033 Uiso 1 1 calc R . .
H10D H 0.6389 0.3231 0.6927 0.033 Uiso 1 1 calc R . .
C11' C 0.47798(13) 0.38153(11) 0.65931(7) 0.0207(3) Uani 1 1 d . . .
H11' H 0.5152 0.4100 0.6206 0.028 Uiso 1 1 calc R . .
C12' C 0.38356(14) 0.46313(12) 0.68174(7) 0.0219(3) Uani 1 1 d . B .
H12' H 0.4160 0.5341 0.6730 0.029 Uiso 1 1 calc R . .
C14' C 0.31352(16) 0.28012(13) 0.60213(9) 0.0360(4) Uani 1 1 d . . .
C15' C 0.42480(13) 0.27100(11) 0.64264(7) 0.0208(3) Uani 1 1 d . B .
C16' C 0.38492(14) 0.21137(12) 0.70405(7) 0.0241(3) Uani 1 1 d . . .
H16C H 0.3129 0.2447 0.7199 0.032 Uiso 1 1 calc R B .
H16D H 0.3653 0.1385 0.6928 0.032 Uiso 1 1 calc R . .
C17' C 0.51527(14) 0.20098(12) 0.60634(7) 0.0250(3) Uani 1 1 d . . .
H17C H 0.5816 0.1857 0.6345 0.033 Uiso 1 1 calc R B .
H17D H 0.4774 0.1337 0.5960 0.033 Uiso 1 1 calc R . .
C18' C 0.5640(2) 0.24950(15) 0.54515(8) 0.0391(4) Uani 1 1 d . B .
H18D H 0.4992 0.2749 0.5195 0.059 Uiso 1 1 calc R . .
H18E H 0.6077 0.1964 0.5220 0.059 Uiso 1 1 calc R . .
H18F H 0.6159 0.3078 0.5554 0.059 Uiso 1 1 calc R . .
N1' N 0.39166(12) 0.40370(10) 0.85374(6) 0.0249(3) Uani 1 1 d . . .
H1' H 0.4193 0.3693 0.8859 0.033 Uiso 1 1 calc R . .
N2' N 0.47271(12) 0.20938(10) 0.75543(6) 0.0248(3) Uani 1 1 d . B .
O2' O 0.27813(13) 0.20954(11) 0.56862(8) 0.0567(4) Uani 1 1 d . B .
C13' C 0.27070(18) 0.45294(17) 0.64328(10) 0.0478(5) Uani 1 1 d . . .
H13C H 0.2067 0.4817 0.6691 0.064 Uiso 0.50 1 calc PR A 1
H13D H 0.2789 0.4996 0.6067 0.064 Uiso 0.50 1 calc PR A 1
H13X H 0.2073 0.4338 0.6725 0.064 Uiso 0.50 1 calc PR A 2
H13Y H 0.2518 0.5230 0.6266 0.064 Uiso 0.50 1 calc PR A 2
O1' O 0.2334(2) 0.3576(2) 0.62113(16) 0.0320(6) Uani 0.50 1 d P B 1
O1" O 0.2666(3) 0.3810(2) 0.59214(13) 0.0310(6) Uani 0.50 1 d P B 2
H2A H 0.4543 0.8181 0.5253 0.035 Uiso 1 1 d . C 2
H2A' H 0.5318 0.1580 0.7446 0.035 Uiso 1 1 d . D 2

loop_
_atom_site_aniso_label
_atom_site_aniso_U_11
_atom_site_aniso_U_22
_atom_site_aniso_U_33
_atom_site_aniso_U_23
_atom_site_aniso_U_13
_atom_site_aniso_U_12
C1 0.0227(7) 0.0235(7) 0.0235(7) 0.0035(6) -0.0008(6) -0.0046(6)
C2 0.0286(8) 0.0316(8) 0.0258(8) 0.0076(7) -0.0027(6) -0.0082(7)
C3 0.0281(8) 0.0352(9) 0.0365(9) 0.0138(8) -0.0072(7) -0.0030(7)
C4 0.0255(8) 0.0302(8) 0.0457(10) 0.0090(8) -0.0028(7) 0.0029(7)
C5 0.0276(8) 0.0257(8) 0.0318(8) 0.0034(6) 0.0019(7) 0.0017(7)
C6 0.0235(7) 0.0204(7) 0.0247(7) 0.0031(6) 0.0010(6) -0.0022(6)
C7 0.0224(7) 0.0201(7) 0.0213(7) 0.0018(6) 0.0005(6) -0.0012(6)
C8 0.0215(7) 0.0219(7) 0.0202(7) 0.0006(6) 0.0011(6) -0.0019(6)
C9 0.0203(7) 0.0267(8) 0.0219(7) -0.0002(6) 0.0041(6) 0.0009(6)
C10 0.0202(7) 0.0251(7) 0.0271(8) -0.0002(6) -0.0013(6) -0.0009(6)
C11 0.0218(7) 0.0226(7) 0.0225(7) -0.0029(6) -0.0024(6) -0.0020(6)
C12 0.0271(8) 0.0181(7) 0.0221(7) -0.0019(6) 0.0005(6) -0.0006(6)
C13 0.0331(8) 0.0224(7) 0.0256(8) -0.0011(6) 0.0049(7) 0.0077(7)
C14 0.0254(7) 0.0229(8) 0.0193(7) -0.0017(6) -0.0005(6) -0.0016(6)
C15 0.0218(7) 0.0215(7) 0.0194(7) -0.0020(6) -0.0014(6) 0.0007(6)
C16 0.0245(7) 0.0215(7) 0.0191(7) -0.0020(6) -0.0014(6) -0.0008(6)
C17 0.0287(8) 0.0292(8) 0.0250(8) 0.0000(6) -0.0045(6) 0.0049(7)
C18 0.0448(10) 0.0367(9) 0.0287(8) -0.0003(7) -0.0143(8) 0.0019(9)
N1 0.0245(6) 0.0261(6) 0.0183(6) -0.0010(5) 0.0011(5) 0.0005(5)
N2 0.0234(6) 0.0243(6) 0.0227(6) -0.0039(5) -0.0006(5) 0.0042(5)
O1 0.0244(5) 0.0301(6) 0.0305(6) 0.0027(5) 0.0048(5) 0.0024(5)
O2 0.0342(6) 0.0291(6) 0.0305(6) 0.0041(5) 0.0056(5) -0.0034(5)
C1' 0.0296(8) 0.0215(7) 0.0245(8) 0.0002(6) 0.0043(6) -0.0064(6)
C2' 0.0402(9) 0.0296(8) 0.0250(8) -0.0001(6) 0.0095(7) -0.0087(8)
C3' 0.0458(10) 0.0340(9) 0.0350(9) -0.0041(7) 0.0178(8) 0.0005(8)
C4' 0.0439(10) 0.0310(9) 0.0441(10) 0.0022(8) 0.0124(8) 0.0107(8)
C5' 0.0401(9) 0.0263(8) 0.0316(8) 0.0028(7) 0.0050(7) 0.0061(7)
C6' 0.0304(8) 0.0196(7) 0.0250(8) 0.0004(6) 0.0040(7) -0.0031(6)
C7' 0.0272(8) 0.0185(7) 0.0226(7) 0.0005(6) 0.0015(6) -0.0024(6)
C8' 0.0258(7) 0.0209(7) 0.0189(7) -0.0001(6) -0.0015(6) -0.0031(6)
C9' 0.0226(7) 0.0290(8) 0.0197(7) 0.0025(6) -0.0022(6) 0.0004(6)
C10' 0.0210(7) 0.0269(8) 0.0262(8) 0.0018(7) -0.0003(6) -0.0032(6)
C11' 0.0232(7) 0.0200(7) 0.0189(7) 0.0031(6) 0.0025(6) -0.0016(6)
C12' 0.0284(8) 0.0180(7) 0.0192(7) 0.0014(6) -0.0005(6) -0.0013(6)
C14' 0.0344(9) 0.0251(9) 0.0484(10) -0.0085(8) -0.0150(8) 0.0041(7)
C15' 0.0226(7) 0.0195(7) 0.0202(7) 0.0014(6) -0.0006(6) 0.0012(6)
C16' 0.0286(8) 0.0192(7) 0.0245(8) 0.0010(6) 0.0043(6) -0.0020(6)
C17' 0.0295(8) 0.0240(7) 0.0215(7) 0.0000(6) 0.0012(6) 0.0039(6)
C18' 0.0526(11) 0.0356(9) 0.0290(9) 0.0002(7) 0.0134(8) 0.0055(8)
N1' 0.0331(7) 0.0246(6) 0.0170(6) 0.0022(5) -0.0002(5) -0.0009(6)
N2' 0.0303(7) 0.0220(6) 0.0220(6) 0.0054(5) 0.0030(5) 0.0057(6)
O2' 0.0529(8) 0.0351(7) 0.0821(10) -0.0248(7) -0.0387(8) 0.0098(7)
C13' 0.0444(11) 0.0488(11) 0.0501(11) -0.0259(10) -0.0224(9) 0.0233(9)
O1' 0.0228(14) 0.0253(14) 0.0478(19) -0.0081(13) -0.0098(13) 0.0050(11)
O1" 0.0380(17) 0.0299(15) 0.0252(15) -0.0016(11) -0.0101(12) 0.0072(13)

loop_
_atom_type_symbol
_atom_type_description
_atom_type_scat_dispersion_real
_atom_type_scat_dispersion_imag
_atom_type_scat_source
C C 0.0033 0.0016 'International Tables Vol C Tables 4.2.6.8 and 6.1.1.4'
H H 0.0000 0.0000 'International Tables Vol C Tables 4.2.6.8 and 6.1.1.4'
N N 0.0061 0.0033 'International Tables Vol C Tables 4.2.6.8 and 6.1.1.4'
O O 0.0106 0.0060 'International Tables Vol C Tables 4.2.6.8 and 6.1.1.4'

loop_
_geom_angle_atom_site_label_1
_geom_angle_atom_site_label_2
_geom_angle_atom_site_label_3
_geom_angle
N1 C1 C2 129.80(14)
N1 C1 C6 108.32(13)
C2 C1 C6 121.87(14)
C3 C2 C1 117.59(15)
C2 C3 C4 121.51(16)
C5 C4 C3 121.25(16)
C4 C5 C6 118.78(15)
C5 C6 C1 119.00(14)
C5 C6 C7 134.75(14)
C1 C6 C7 106.24(13)
C8 C7 C6 106.76(13)
C8 C7 C12 122.19(14)
C6 C7 C12 130.62(14)
C7 C8 N1 110.42(13)
C7 C8 C9 125.21(13)
N1 C8 C9 124.33(13)
N2 C9 C8 110.82(12)
N2 C9 C10 110.28(12)
C8 C9 C10 106.85(12)
C11 C10 C9 109.41(12)
C10 C11 C12 110.09(12)
C10 C11 C15 110.35(12)
C12 C11 C15 113.68(12)
C13 C12 C7 116.62(13)
C13 C12 C11 109.11(12)
C7 C12 C11 110.67(12)
O1 C13 C12 113.97(12)
O2 C14 O1 116.97(14)
O2 C14 C15 122.58(14)
O1 C14 C15 119.80(12)
C14 C15 C17 109.05(12)
C14 C15 C11 114.52(12)
C17 C15 C11 111.07(12)
C14 C15 C16 100.26(11)
C17 C15 C16 109.13(12)
C11 C15 C16 112.24(11)
N2 C16 C15 115.93(12)
C18 C17 C15 114.87(13)
C8 N1 C1 108.23(12)
C16 N2 C9 111.42(12)
C14 O1 C13 120.17(12)
N1' C1' C2' 130.13(15)
N1' C1' C6' 108.31(13)
C2' C1' C6' 121.50(15)
C3' C2' C1' 117.96(16)
C2' C3' C4' 121.38(16)
C5' C4' C3' 121.42(17)
C4' C5' C6' 118.51(16)
C5' C6' C1' 119.23(14)
C5' C6' C7' 134.69(15)
C1' C6' C7' 106.01(14)
C8' C7' C6' 106.83(13)
C8' C7' C12' 123.10(14)
C6' C7' C12' 130.01(14)
C7' C8' N1' 110.45(13)
C7' C8' C9' 124.46(13)
N1' C8' C9' 125.04(13)
N2' C9' C8' 110.37(12)
N2' C9' C10' 111.33(12)
C8' C9' C10' 106.25(12)
C11' C10' C9' 109.18(12)
C10' C11' C12' 110.89(12)
C10' C11' C15' 109.41(12)
C12' C11' C15' 113.38(12)
C7' C12' C13' 113.37(15)
C7' C12' C11' 111.58(12)
C13' C12' C11' 110.91(13)
O2' C14' O1' 118.19(18)
O2' C14' O1" 117.39(18)
O1' C14' O1" 32.37(13)
O2' C14' C15' 123.13(15)
O1' C14' C15' 115.33(17)
O1" C14' C15' 117.81(17)
C14' C15' C17' 107.98(12)
C14' C15' C11' 112.12(12)
C17' C15' C11' 111.53(12)
C14' C15' C16' 105.28(13)
C17' C15' C16' 108.93(12)
C11' C15' C16' 110.75(12)
N2' C16' C15' 115.16(12)
C18' C17' C15' 115.15(13)
C1' N1' C8' 108.40(12)
C16' N2' C9' 112.50(11)
O1' C13' O1" 32.51(13)
O1' C13' C12' 121.35(19)
O1" C13' C12' 119.43(18)
C13' O1' C14' 121.3(2)
C14' O1" C13' 117.3(2)

loop_
_geom_bond_atom_site_label_1
_geom_bond_atom_site_label_2
_geom_bond_distance
C1 N1 1.377(2)
C1 C2 1.396(2)
C1 C6 1.414(2)
C2 C3 1.380(3)
C3 C4 1.397(3)
C4 C5 1.379(2)
C5 C6 1.408(2)
C6 C7 1.437(2)
C7 C8 1.367(2)
C7 C12 1.511(2)
C8 N1 1.3725(19)
C8 C9 1.498(2)
C9 N2 1.483(2)
C9 C10 1.529(2)
C10 C11 1.528(2)
C11 C12 1.532(2)
C11 C15 1.555(2)
C12 C13 1.509(2)
C13 O1 1.4561(19)
C14 O2 1.2067(19)
C14 O1 1.344(2)
C14 C15 1.520(2)
C15 C17 1.540(2)
C15 C16 1.5749(19)
C16 N2 1.4593(19)
C17 C18 1.524(2)
C1' N1' 1.370(2)
C1' C2' 1.393(2)
C1' C6' 1.419(2)
C2' C3' 1.374(3)
C3' C4' 1.398(3)
C4' C5' 1.380(2)
C5' C6' 1.404(2)
C6' C7' 1.438(2)
C7' C8' 1.362(2)
C7' C12' 1.506(2)
C8' N1' 1.3739(19)
C8' C9' 1.495(2)
C9' N2' 1.490(2)
C9' C10' 1.535(2)
C10' C11' 1.532(2)
C11' C12' 1.548(2)
C11' C15' 1.551(2)
C12' C13' 1.508(2)
C14' O2' 1.199(2)
C14' O1' 1.384(3)
C14' O1" 1.388(3)
C14' C15' 1.516(2)
C15' C17' 1.545(2)
C15' C16' 1.556(2)
C16' N2' 1.462(2)
C17' C18' 1.523(2)
C13' O1' 1.351(3)
C13' O1" 1.403(3)

loop_
_geom_hbond_atom_site_label_D
_geom_hbond_atom_site_label_H
_geom_hbond_atom_site_label_A
_geom_hbond_distance_DH
_geom_hbond_distance_HA
_geom_hbond_distance_DA
_geom_hbond_angle_DHA
_geom_hbond_site_symmetry_A
N1 H1 N2' 0.86 2.12 2.9576(18) 163.5 3_656
N1' H1' N2 0.86 2.07 2.9327(18) 176.7 3_646
N2 H2A O1 0.93 2.46 3.1114(17) 126.8 2_466
